data_7107263
loop_
_publ_author_name
'David Armstrong'
'Liam Balloch'
'James Crawford'
'Ben Fleming'
'Lorna Hogg'
'A.R. Kennedy'
'Jan Klett'
'Stuart Robertson'
'Samantha Orr'
'Charles T. O'Hara'

_publ_section_title
;
 Single electron transfer (SET) activity of the dialkyl-amido sodium
 zincate [(TMEDA)*Na(m-TMP)(m-tBu)Zn(tBu)] towards TEMPO and chalcone
;
_journal_name_full 'Chem. Commun.'
_journal_page_first 1541
_journal_paper_doi 10.1039/c1cc12869h
_journal_volume 48
_journal_year 2012
_chemical_formula_sum 'C28 H61 N4 Na O Zn'
_chemical_formula_weight 558.17
_chemical_name_systematic
;
?
;
_space_group_IT_number 15
_symmetry_cell_setting monoclinic
_symmetry_space_group_name_Hall '-C 2yc'
_symmetry_space_group_name_H-M 'C 1 2/c 1'
_atom_sites_solution_hydrogens geom
_atom_sites_solution_primary direct
_atom_sites_solution_secondary difmap
_audit_creation_method SHELXL-97
_cell_angle_alpha 90.00
_cell_angle_beta 98.010(1)
_cell_angle_gamma 90.00
_cell_formula_units_Z 8
_cell_length_a 17.3607(4)
_cell_length_b 13.0692(4)
_cell_length_c 28.9589(8)
_cell_measurement_reflns_used 19588
_cell_measurement_temperature 123(2)
_cell_measurement_theta_max 30.03
_cell_measurement_theta_min 2.91
_cell_volume 6506.4(3)
_computing_structure_refinement 'SHELXL-97 (Sheldrick, 1997)'
_diffrn_ambient_temperature 123(2)
_diffrn_measured_fraction_theta_full 0.997
_diffrn_measured_fraction_theta_max 0.997
_diffrn_measurement_device_type 'Nonius Kappa CCD'
_diffrn_measurement_method 'phi and omega scans'
_diffrn_radiation_monochromator graphite
_diffrn_radiation_source 'fine-focus sealed tube'
_diffrn_radiation_type MoK\a
_diffrn_radiation_wavelength 0.71073
_diffrn_reflns_av_R_equivalents 0.112
_diffrn_reflns_av_sigmaI/netI 0.0523
_diffrn_reflns_limit_h_max 24
_diffrn_reflns_limit_h_min -24
_diffrn_reflns_limit_k_max 18
_diffrn_reflns_limit_k_min -18
_diffrn_reflns_limit_l_max 40
_diffrn_reflns_limit_l_min -40
_diffrn_reflns_number 121087
_diffrn_reflns_theta_full 30.00
_diffrn_reflns_theta_max 30.00
_diffrn_reflns_theta_min 3.01
_diffrn_standards_decay_% 0
_diffrn_standards_number 0
_exptl_absorpt_coefficient_mu 0.793
_exptl_absorpt_correction_type none
_exptl_crystal_colour colourless
_exptl_crystal_density_diffrn 1.140
_exptl_crystal_density_method 'not measured'
_exptl_crystal_description lump
_exptl_crystal_F_000 2448
_exptl_crystal_size_max 0.4
_exptl_crystal_size_mid 0.2
_exptl_crystal_size_min 0.15
_refine_diff_density_max 0.562
_refine_diff_density_min -0.583
_refine_diff_density_rms 0.055
_refine_ls_extinction_method none
_refine_ls_goodness_of_fit_ref 1.008
_refine_ls_hydrogen_treatment constr
_refine_ls_matrix_type full
_refine_ls_number_parameters 371
_refine_ls_number_reflns 9475
_refine_ls_number_restraints 0
_refine_ls_restrained_S_all 1.008
_refine_ls_R_factor_all 0.0693
_refine_ls_R_factor_gt 0.0382
_refine_ls_shift/su_max 0.001
_refine_ls_shift/su_mean 0.000
_refine_ls_structure_factor_coef Fsqd
_refine_ls_weighting_details 'calc w=1/[\s^2^(Fo^2^)+(0.0264P)^2^+5.6620P] where P=(Fo^2^+2Fc^2^)/3'
_refine_ls_weighting_scheme calc
_refine_ls_wR_factor_gt 0.0720
_refine_ls_wR_factor_ref 0.0809
_reflns_number_gt 6834
_reflns_number_total 9475
_reflns_threshold_expression I>2\s(I)
_cod_data_source_file c1cc12869h.txt
_cod_data_source_block grem298
_cod_original_sg_symbol_H-M C2/c
_cod_database_code 7107263

loop_
_symmetry_equiv_pos_as_xyz
'x, y, z'
'-x, y, -z+1/2'
'x+1/2, y+1/2, z'
'-x+1/2, y+1/2, -z+1/2'
'-x, -y, -z'
'x, -y, z-1/2'
'-x+1/2, -y+1/2, -z'
'x+1/2, -y+1/2, z-1/2'

loop_
_atom_site_label
_atom_site_type_symbol
_atom_site_fract_x
_atom_site_fract_y
_atom_site_fract_z
_atom_site_U_iso_or_equiv
_atom_site_adp_type
_atom_site_occupancy
_atom_site_symmetry_multiplicity
_atom_site_calc_flag
_atom_site_refinement_flags
_atom_site_disorder_assembly
_atom_site_disorder_group
Zn1 Zn 0.884307(10) 0.346173(14) 0.630063(7) 0.02139(5) Uani 1 1 d . . .
Na1 Na 0.70182(3) 0.32748(4) 0.62411(2) 0.02086(13) Uani 1 1 d . A .
O1 O 0.79566(6) 0.43741(8) 0.61031(4) 0.0215(2) Uani 1 1 d . A .
N1 N 0.82142(7) 0.22038(9) 0.63834(4) 0.0180(3) Uani 1 1 d . A .
N2 N 0.81669(7) 0.54341(9) 0.60464(5) 0.0201(3) Uani 1 1 d . . .
N3 N 0.56541(8) 0.31288(11) 0.57318(5) 0.0261(3) Uani 1 1 d . . .
N4 N 0.59784(8) 0.33712(10) 0.68137(5) 0.0250(3) Uani 1 1 d . . .
C1 C 1.0008(4) 0.3774(5) 0.63027(19) 0.0237(10) Uani 0.556(4) 1 d P A 1
C2 C 1.0524(2) 0.3161(3) 0.66681(16) 0.0357(9) Uani 0.556(4) 1 d P A 1
H2A H 1.0452 0.2429 0.6602 0.054 Uiso 0.556(4) 1 calc PR A 1
H2B H 1.0383 0.3313 0.6977 0.054 Uiso 0.556(4) 1 calc PR A 1
H2C H 1.1069 0.3346 0.6661 0.054 Uiso 0.556(4) 1 calc PR A 1
C3 C 1.02740(18) 0.3538(3) 0.58281(11) 0.0344(9) Uani 0.556(4) 1 d P A 1
H3A H 1.0828 0.3703 0.5842 0.052 Uiso 0.556(4) 1 calc PR A 1
H3B H 0.9971 0.3951 0.5585 0.052 Uiso 0.556(4) 1 calc PR A 1
H3C H 1.0192 0.2811 0.5755 0.052 Uiso 0.556(4) 1 calc PR A 1
C4 C 1.0155(5) 0.4920(6) 0.64035(19) 0.0334(13) Uani 0.556(4) 1 d P A 1
H4A H 1.0700 0.5082 0.6381 0.050 Uiso 0.556(4) 1 calc PR A 1
H4B H 1.0043 0.5079 0.6718 0.050 Uiso 0.556(4) 1 calc PR A 1
H4C H 0.9816 0.5328 0.6175 0.050 Uiso 0.556(4) 1 calc PR A 1
C5 C 0.81932(9) 0.14452(11) 0.60030(5) 0.0209(3) Uani 1 1 d . . .
C6 C 0.75895(10) 0.06006(12) 0.60544(6) 0.0254(3) Uani 1 1 d . A .
H6A H 0.7061 0.0900 0.5996 0.030 Uiso 1 1 calc R . .
H6B H 0.7625 0.0067 0.5816 0.030 Uiso 1 1 calc R . .
C7 C 0.77086(10) 0.01091(12) 0.65350(6) 0.0273(4) Uani 1 1 d . . .
H7A H 0.8212 -0.0258 0.6583 0.033 Uiso 1 1 calc R A .
H7B H 0.7289 -0.0392 0.6560 0.033 Uiso 1 1 calc R . .
C8 C 0.77001(9) 0.09375(12) 0.69052(6) 0.0245(3) Uani 1 1 d . A .
H8A H 0.7808 0.0620 0.7218 0.029 Uiso 1 1 calc R . .
H8B H 0.7175 0.1247 0.6875 0.029 Uiso 1 1 calc R . .
C9 C 0.83046(9) 0.17858(11) 0.68644(5) 0.0210(3) Uani 1 1 d . . .
C10 C 0.79355(10) 0.20132(13) 0.55424(6) 0.0265(3) Uani 1 1 d . A .
H10A H 0.7423 0.2322 0.5551 0.040 Uiso 1 1 calc R . .
H10B H 0.7906 0.1529 0.5282 0.040 Uiso 1 1 calc R . .
H10C H 0.8314 0.2551 0.5501 0.040 Uiso 1 1 calc R . .
C11 C 0.89830(10) 0.09385(14) 0.59477(6) 0.0307(4) Uani 1 1 d . A .
H11A H 0.9378 0.1470 0.5936 0.046 Uiso 1 1 calc R . .
H11B H 0.8928 0.0539 0.5659 0.046 Uiso 1 1 calc R . .
H11C H 0.9142 0.0486 0.6214 0.046 Uiso 1 1 calc R . .
C12 C 0.81453(10) 0.26709(13) 0.71864(6) 0.0295(4) Uani 1 1 d . A .
H12A H 0.8537 0.3207 0.7175 0.044 Uiso 1 1 calc R . .
H12B H 0.8170 0.2418 0.7507 0.044 Uiso 1 1 calc R . .
H12C H 0.7627 0.2953 0.7083 0.044 Uiso 1 1 calc R . .
C13 C 0.91230(10) 0.13752(13) 0.70568(6) 0.0302(4) Uani 1 1 d . A .
H13A H 0.9210 0.0721 0.6907 0.045 Uiso 1 1 calc R . .
H13B H 0.9159 0.1275 0.7394 0.045 Uiso 1 1 calc R . .
H13C H 0.9518 0.1870 0.6991 0.045 Uiso 1 1 calc R . .
C14 C 0.78149(9) 0.60605(12) 0.63914(6) 0.0248(3) Uani 1 1 d . A .
C15 C 0.80585(11) 0.71781(13) 0.63299(6) 0.0318(4) Uani 1 1 d . . .
H15A H 0.7797 0.7619 0.6539 0.038 Uiso 1 1 calc R A .
H15B H 0.8627 0.7240 0.6425 0.038 Uiso 1 1 calc R . .
C16 C 0.78577(11) 0.75597(13) 0.58316(7) 0.0338(4) Uani 1 1 d . A .
H16A H 0.8062 0.8261 0.5806 0.041 Uiso 1 1 calc R . .
H16B H 0.7286 0.7580 0.5745 0.041 Uiso 1 1 calc R . .
C17 C 0.82142(10) 0.68456(12) 0.55027(6) 0.0276(4) Uani 1 1 d . . .
H17A H 0.8788 0.6897 0.5568 0.033 Uiso 1 1 calc R A .
H17B H 0.8054 0.7075 0.5178 0.033 Uiso 1 1 calc R . .
C18 C 0.79775(9) 0.57204(12) 0.55452(6) 0.0220(3) Uani 1 1 d . A .
C19 C 0.81864(11) 0.57025(14) 0.68757(6) 0.0339(4) Uani 1 1 d . . .
H19A H 0.7997 0.5015 0.6936 0.051 Uiso 1 1 calc R A .
H19B H 0.8046 0.6177 0.7113 0.051 Uiso 1 1 calc R . .
H19C H 0.8753 0.5687 0.6888 0.051 Uiso 1 1 calc R . .
C20 C 0.69236(10) 0.59885(14) 0.63712(7) 0.0333(4) Uani 1 1 d . . .
H20A H 0.6672 0.6415 0.6115 0.050 Uiso 1 1 calc R A .
H20B H 0.6774 0.6229 0.6667 0.050 Uiso 1 1 calc R . .
H20C H 0.6759 0.5276 0.6318 0.050 Uiso 1 1 calc R . .
C21 C 0.84981(10) 0.50759(13) 0.52729(6) 0.0283(4) Uani 1 1 d . . .
H21A H 0.9040 0.5137 0.5419 0.042 Uiso 1 1 calc R A .
H21B H 0.8450 0.5321 0.4950 0.042 Uiso 1 1 calc R . .
H21C H 0.8337 0.4358 0.5275 0.042 Uiso 1 1 calc R . .
C22 C 0.71297(10) 0.55483(14) 0.53230(6) 0.0306(4) Uani 1 1 d . . .
H22A H 0.6956 0.4872 0.5412 0.046 Uiso 1 1 calc R A .
H22B H 0.7095 0.5588 0.4983 0.046 Uiso 1 1 calc R . .
H22C H 0.6798 0.6076 0.5433 0.046 Uiso 1 1 calc R . .
C23 C 0.54638(11) 0.40163(16) 0.54281(7) 0.0413(5) Uani 1 1 d . A .
H23A H 0.5819 0.4042 0.5193 0.062 Uiso 1 1 calc R . .
H23B H 0.5519 0.4643 0.5615 0.062 Uiso 1 1 calc R . .
H23C H 0.4927 0.3957 0.5273 0.062 Uiso 1 1 calc R . .
C24 C 0.55918(11) 0.22009(16) 0.54411(7) 0.0398(5) Uani 1 1 d . A .
H24A H 0.5065 0.2152 0.5270 0.060 Uiso 1 1 calc R . .
H24B H 0.5699 0.1597 0.5641 0.060 Uiso 1 1 calc R . .
H24C H 0.5970 0.2236 0.5220 0.060 Uiso 1 1 calc R . .
C25 C 0.50898(9) 0.30633(14) 0.60697(6) 0.0287(4) Uani 1 1 d . A .
H25A H 0.5055 0.2343 0.6170 0.034 Uiso 1 1 calc R . .
H25B H 0.4570 0.3266 0.5911 0.034 Uiso 1 1 calc R . .
C26 C 0.52952(9) 0.37264(13) 0.64969(6) 0.0289(4) Uani 1 1 d . A .
H26A H 0.5394 0.4432 0.6395 0.035 Uiso 1 1 calc R . .
H26B H 0.4843 0.3751 0.6671 0.035 Uiso 1 1 calc R . .
C27 C 0.61465(11) 0.41215(15) 0.71940(7) 0.0378(4) Uani 1 1 d . A .
H27A H 0.6241 0.4794 0.7063 0.057 Uiso 1 1 calc R . .
H27B H 0.6609 0.3905 0.7405 0.057 Uiso 1 1 calc R . .
H27C H 0.5702 0.4165 0.7368 0.057 Uiso 1 1 calc R . .
C28 C 0.58219(11) 0.23808(14) 0.70193(7) 0.0359(4) Uani 1 1 d . A .
H28A H 0.5334 0.2419 0.7152 0.054 Uiso 1 1 calc R . .
H28B H 0.6249 0.2210 0.7266 0.054 Uiso 1 1 calc R . .
H28C H 0.5779 0.1851 0.6778 0.054 Uiso 1 1 calc R . .
C1A C 0.9953(5) 0.3934(6) 0.6469(3) 0.0317(15) Uani 0.444(4) 1 d P A 2
C2A C 1.0526(3) 0.3076(4) 0.6351(3) 0.0456(14) Uani 0.444(4) 1 d P A 2
H2A1 H 1.0424 0.2917 0.6018 0.068 Uiso 0.444(4) 1 calc PR A 2
H2A2 H 1.0448 0.2459 0.6532 0.068 Uiso 0.444(4) 1 calc PR A 2
H2A3 H 1.1063 0.3314 0.6431 0.068 Uiso 0.444(4) 1 calc PR A 2
C3A C 1.0171(3) 0.4140(4) 0.69958(16) 0.0424(13) Uani 0.444(4) 1 d P A 2
H3A1 H 1.0717 0.4354 0.7060 0.064 Uiso 0.444(4) 1 calc PR A 2
H3A2 H 1.0097 0.3515 0.7171 0.064 Uiso 0.444(4) 1 calc PR A 2
H3A3 H 0.9838 0.4684 0.7091 0.064 Uiso 0.444(4) 1 calc PR A 2
C4A C 1.0154(6) 0.4873(9) 0.6208(3) 0.042(2) Uani 0.444(4) 1 d P A 2
H4A1 H 1.0689 0.5081 0.6321 0.063 Uiso 0.444(4) 1 calc PR A 2
H4A2 H 0.9797 0.5429 0.6259 0.063 Uiso 0.444(4) 1 calc PR A 2
H4A3 H 1.0105 0.4719 0.5874 0.063 Uiso 0.444(4) 1 calc PR A 2

loop_
_atom_site_aniso_label
_atom_site_aniso_U_11
_atom_site_aniso_U_22
_atom_site_aniso_U_33
_atom_site_aniso_U_23
_atom_site_aniso_U_13
_atom_site_aniso_U_12
Zn1 0.01814(9) 0.01912(9) 0.02618(10) 0.00412(8) 0.00046(6) -0.00105(8)
Na1 0.0188(3) 0.0201(3) 0.0239(3) 0.0000(2) 0.0037(2) 0.0002(2)
O1 0.0221(5) 0.0135(5) 0.0290(6) 0.0015(4) 0.0039(5) -0.0008(4)
N1 0.0222(6) 0.0158(6) 0.0154(6) 0.0015(5) 0.0008(5) -0.0003(5)
N2 0.0237(6) 0.0135(6) 0.0233(7) 0.0003(5) 0.0037(5) -0.0003(5)
N3 0.0225(7) 0.0322(7) 0.0238(7) -0.0004(6) 0.0043(5) -0.0014(6)
N4 0.0263(7) 0.0263(7) 0.0237(7) -0.0031(6) 0.0074(5) -0.0011(6)
C1 0.0151(17) 0.020(2) 0.037(3) -0.0011(19) 0.007(2) 0.0027(14)
C2 0.0212(16) 0.041(2) 0.044(2) 0.0124(18) 0.0001(17) 0.0004(14)
C3 0.0299(16) 0.041(2) 0.0337(18) 0.0024(15) 0.0107(13) 0.0017(15)
C4 0.0242(19) 0.026(2) 0.049(4) -0.001(3) -0.001(3) -0.0035(14)
C5 0.0237(7) 0.0167(7) 0.0225(8) 0.0001(6) 0.0036(6) 0.0028(6)
C6 0.0284(8) 0.0189(8) 0.0276(9) -0.0013(6) -0.0003(7) -0.0012(6)
C7 0.0302(9) 0.0183(8) 0.0332(10) 0.0037(7) 0.0036(7) -0.0015(7)
C8 0.0259(8) 0.0226(8) 0.0249(8) 0.0068(6) 0.0039(6) -0.0008(6)
C9 0.0231(8) 0.0194(7) 0.0198(8) 0.0043(6) 0.0000(6) -0.0004(6)
C10 0.0365(9) 0.0229(8) 0.0197(8) 0.0000(6) 0.0025(7) 0.0022(7)
C11 0.0310(9) 0.0299(9) 0.0320(10) 0.0003(7) 0.0079(7) 0.0082(7)
C12 0.0386(10) 0.0276(9) 0.0212(8) -0.0003(7) 0.0004(7) -0.0035(7)
C13 0.0273(8) 0.0331(10) 0.0278(9) 0.0102(7) -0.0047(7) -0.0010(7)
C14 0.0277(8) 0.0193(8) 0.0278(9) -0.0031(6) 0.0059(7) 0.0009(6)
C15 0.0364(10) 0.0197(8) 0.0401(11) -0.0068(7) 0.0082(8) -0.0033(7)
C16 0.0368(10) 0.0172(8) 0.0475(11) 0.0016(8) 0.0057(8) -0.0003(7)
C17 0.0288(9) 0.0216(8) 0.0319(9) 0.0060(7) 0.0021(7) -0.0019(6)
C18 0.0216(8) 0.0198(7) 0.0239(8) 0.0019(6) 0.0006(6) -0.0005(6)
C19 0.0443(11) 0.0322(10) 0.0262(9) -0.0058(8) 0.0079(8) -0.0008(8)
C20 0.0331(9) 0.0258(9) 0.0441(11) -0.0034(8) 0.0157(8) 0.0017(7)
C21 0.0325(9) 0.0292(9) 0.0238(9) -0.0001(7) 0.0060(7) 0.0015(7)
C22 0.0275(9) 0.0304(9) 0.0319(10) 0.0006(7) -0.0028(7) -0.0033(7)
C23 0.0333(10) 0.0527(13) 0.0364(11) 0.0153(9) -0.0001(8) -0.0095(9)
C24 0.0315(10) 0.0510(12) 0.0370(11) -0.0141(9) 0.0056(8) -0.0026(9)
C25 0.0210(8) 0.0352(9) 0.0305(9) -0.0001(7) 0.0052(7) -0.0026(7)
C26 0.0240(8) 0.0297(9) 0.0343(10) -0.0009(7) 0.0092(7) 0.0020(7)
C27 0.0420(11) 0.0418(11) 0.0318(10) -0.0119(8) 0.0131(8) -0.0054(9)
C28 0.0395(10) 0.0342(10) 0.0361(10) 0.0053(8) 0.0127(8) 0.0021(8)
C1A 0.021(2) 0.023(3) 0.052(5) 0.003(3) 0.008(3) 0.003(2)
C2A 0.023(2) 0.033(2) 0.080(5) 0.005(3) 0.008(3) -0.0018(18)
C3A 0.032(2) 0.045(3) 0.046(3) 0.005(2) -0.009(2) -0.0045(19)
C4A 0.023(3) 0.039(3) 0.060(5) 0.006(5) -0.006(5) -0.008(2)

loop_
_atom_type_symbol
_atom_type_description
_atom_type_scat_dispersion_real
_atom_type_scat_dispersion_imag
_atom_type_scat_source
Zn Zn 0.2839 1.4301 'International Tables Vol C Tables 4.2.6.8 and 6.1.1.4'
Na Na 0.0362 0.0249 'International Tables Vol C Tables 4.2.6.8 and 6.1.1.4'
O O 0.0106 0.0060 'International Tables Vol C Tables 4.2.6.8 and 6.1.1.4'
N N 0.0061 0.0033 'International Tables Vol C Tables 4.2.6.8 and 6.1.1.4'
C C 0.0033 0.0016 'International Tables Vol C Tables 4.2.6.8 and 6.1.1.4'
H H 0.0000 0.0000 'International Tables Vol C Tables 4.2.6.8 and 6.1.1.4'

loop_
_geom_angle_atom_site_label_1
_geom_angle_atom_site_label_2
_geom_angle_atom_site_label_3
_geom_angle
O1 Zn1 N1 96.58(5)
O1 Zn1 C1A 124.5(2)
N1 Zn1 C1A 137.7(2)
O1 Zn1 C1 127.42(19)
N1 Zn1 C1 135.37(18)
C1A Zn1 C1 15.30(19)
O1 Zn1 Na1 45.01(3)
N1 Zn1 Na1 52.02(4)
C1A Zn1 Na1 162.56(19)
C1 Zn1 Na1 172.43(18)
O1 Na1 N1 77.33(4)
O1 Na1 N3 124.57(5)
N1 Na1 N3 136.10(5)
O1 Na1 N4 131.46(5)
N1 Na1 N4 123.69(5)
N3 Na1 N4 73.19(4)
O1 Na1 Zn1 38.23(3)
N1 Na1 Zn1 39.42(3)
N3 Na1 Zn1 149.16(4)
N4 Na1 Zn1 137.43(4)
N2 O1 Zn1 114.42(8)
N2 O1 Na1 146.27(8)
Zn1 O1 Na1 96.76(4)
C5 N1 C9 116.15(12)
C5 N1 Zn1 114.69(9)
C9 N1 Zn1 115.19(9)
C5 N1 Na1 108.67(9)
C9 N1 Na1 109.81(9)
Zn1 N1 Na1 88.55(5)
O1 N2 C14 108.47(11)
O1 N2 C18 109.01(11)
C14 N2 C18 117.42(12)
C23 N3 C24 108.46(15)
C23 N3 C25 109.14(14)
C24 N3 C25 109.13(14)
C23 N3 Na1 113.03(10)
C24 N3 Na1 111.79(10)
C25 N3 Na1 105.18(10)
C28 N4 C26 110.69(13)
C28 N4 C27 108.23(14)
C26 N4 C27 108.36(14)
C28 N4 Na1 113.44(10)
C26 N4 Na1 100.80(9)
C27 N4 Na1 115.03(10)
C2 C1 C4 108.4(5)
C2 C1 C3 107.2(4)
C4 C1 C3 107.5(5)
C2 C1 Zn1 112.4(4)
C4 C1 Zn1 109.3(4)
C3 C1 Zn1 111.9(4)
N1 C5 C10 107.25(12)
N1 C5 C6 110.75(12)
C10 C5 C6 108.03(13)
N1 C5 C11 115.65(13)
C10 C5 C11 105.73(13)
C6 C5 C11 109.06(13)
C7 C6 C5 112.50(13)
C7 C6 H6A 109.1
C5 C6 H6A 109.1
C7 C6 H6B 109.1
C5 C6 H6B 109.1
H6A C6 H6B 107.8
C6 C7 C8 109.27(13)
C6 C7 H7A 109.8
C8 C7 H7A 109.8
C6 C7 H7B 109.8
C8 C7 H7B 109.8
H7A C7 H7B 108.3
C7 C8 C9 112.52(13)
C7 C8 H8A 109.1
C9 C8 H8A 109.1
C7 C8 H8B 109.1
C9 C8 H8B 109.1
H8A C8 H8B 107.8
N1 C9 C12 106.76(12)
N1 C9 C8 110.64(12)
C12 C9 C8 108.24(13)
N1 C9 C13 115.92(13)
C12 C9 C13 106.06(13)
C8 C9 C13 108.87(12)
C5 C10 H10A 109.5
C5 C10 H10B 109.5
H10A C10 H10B 109.5
C5 C10 H10C 109.5
H10A C10 H10C 109.5
H10B C10 H10C 109.5
C5 C11 H11A 109.5
C5 C11 H11B 109.5
H11A C11 H11B 109.5
C5 C11 H11C 109.5
H11A C11 H11C 109.5
H11B C11 H11C 109.5
C9 C12 H12A 109.5
C9 C12 H12B 109.5
H12A C12 H12B 109.5
C9 C12 H12C 109.5
H12A C12 H12C 109.5
H12B C12 H12C 109.5
C9 C13 H13A 109.5
C9 C13 H13B 109.5
H13A C13 H13B 109.5
C9 C13 H13C 109.5
H13A C13 H13C 109.5
H13B C13 H13C 109.5
N2 C14 C19 106.66(13)
N2 C14 C15 107.44(13)
C19 C14 C15 107.97(14)
N2 C14 C20 116.39(13)
C19 C14 C20 107.94(14)
C15 C14 C20 110.12(14)
C16 C15 C14 113.01(14)
C16 C15 H15A 109.0
C14 C15 H15A 109.0
C16 C15 H15B 109.0
C14 C15 H15B 109.0
H15A C15 H15B 107.8
C15 C16 C17 109.43(14)
C15 C16 H16A 109.8
C17 C16 H16A 109.8
C15 C16 H16B 109.8
C17 C16 H16B 109.8
H16A C16 H16B 108.2
C16 C17 C18 113.54(14)
C16 C17 H17A 108.9
C18 C17 H17A 108.9
C16 C17 H17B 108.9
C18 C17 H17B 108.9
H17A C17 H17B 107.7
N2 C18 C21 107.30(12)
N2 C18 C17 107.04(13)
C21 C18 C17 107.54(13)
N2 C18 C22 116.04(13)
C21 C18 C22 107.64(13)
C17 C18 C22 110.94(13)
C14 C19 H19A 109.5
C14 C19 H19B 109.5
H19A C19 H19B 109.5
C14 C19 H19C 109.5
H19A C19 H19C 109.5
H19B C19 H19C 109.5
C14 C20 H20A 109.5
C14 C20 H20B 109.5
H20A C20 H20B 109.5
C14 C20 H20C 109.5
H20A C20 H20C 109.5
H20B C20 H20C 109.5
C18 C21 H21A 109.5
C18 C21 H21B 109.5
H21A C21 H21B 109.5
C18 C21 H21C 109.5
H21A C21 H21C 109.5
H21B C21 H21C 109.5
C18 C22 H22A 109.5
C18 C22 H22B 109.5
H22A C22 H22B 109.5
C18 C22 H22C 109.5
H22A C22 H22C 109.5
H22B C22 H22C 109.5
N3 C23 H23A 109.5
N3 C23 H23B 109.5
H23A C23 H23B 109.5
N3 C23 H23C 109.5
H23A C23 H23C 109.5
H23B C23 H23C 109.5
N3 C24 H24A 109.5
N3 C24 H24B 109.5
H24A C24 H24B 109.5
N3 C24 H24C 109.5
H24A C24 H24C 109.5
H24B C24 H24C 109.5
N3 C25 C26 113.92(14)
N3 C25 H25A 108.8
C26 C25 H25A 108.8
N3 C25 H25B 108.8
C26 C25 H25B 108.8
H25A C25 H25B 107.7
N4 C26 C25 114.05(14)
N4 C26 H26A 108.7
C25 C26 H26A 108.7
N4 C26 H26B 108.7
C25 C26 H26B 108.7
H26A C26 H26B 107.6
N4 C27 H27A 109.5
N4 C27 H27B 109.5
H27A C27 H27B 109.5
N4 C27 H27C 109.5
H27A C27 H27C 109.5
H27B C27 H27C 109.5
N4 C28 H28A 109.5
N4 C28 H28B 109.5
H28A C28 H28B 109.5
N4 C28 H28C 109.5
H28A C28 H28C 109.5
H28B C28 H28C 109.5
C4A C1A C3A 108.1(6)
C4A C1A C2A 106.0(7)
C3A C1A C2A 105.3(6)
C4A C1A Zn1 114.0(6)
C3A C1A Zn1 112.7(4)
C2A C1A Zn1 110.0(5)
C1A C2A H2A1 109.5
C1A C2A H2A2 109.5
H2A1 C2A H2A2 109.5
C1A C2A H2A3 109.5
H2A1 C2A H2A3 109.5
H2A2 C2A H2A3 109.5
C1A C3A H3A1 109.5
C1A C3A H3A2 109.5
H3A1 C3A H3A2 109.5
C1A C3A H3A3 109.5
H3A1 C3A H3A3 109.5
H3A2 C3A H3A3 109.5
C1A C4A H4A1 109.5
C1A C4A H4A2 109.5
H4A1 C4A H4A2 109.5
C1A C4A H4A3 109.5
H4A1 C4A H4A3 109.5
H4A2 C4A H4A3 109.5

loop_
_geom_bond_atom_site_label_1
_geom_bond_atom_site_label_2
_geom_bond_distance
Zn1 O1 1.9678(10)
Zn1 N1 2.0062(12)
Zn1 C1A 2.017(9)
Zn1 C1 2.063(6)
Zn1 Na1 3.1581(6)
Na1 O1 2.2492(12)
Na1 N1 2.4902(13)
Na1 N3 2.6167(15)
Na1 N4 2.6190(14)
O1 N2 1.4479(15)
N1 C5 1.4787(19)
N1 C9 1.4840(19)
N2 C14 1.487(2)
N2 C18 1.490(2)
N3 C23 1.465(2)
N3 C24 1.471(2)
N3 C25 1.480(2)
N4 C28 1.466(2)
N4 C26 1.470(2)
N4 C27 1.473(2)
C1 C2 1.516(8)
C1 C4 1.540(10)
C1 C3 1.541(5)
C2 H2A 0.9800
C2 H2B 0.9800
C2 H2C 0.9800
C3 H3A 0.9800
C3 H3B 0.9800
C3 H3C 0.9800
C4 H4A 0.9800
C4 H4B 0.9800
C4 H4C 0.9800
C5 C10 1.538(2)
C5 C6 1.544(2)
C5 C11 1.551(2)
C6 C7 1.521(2)
C6 H6A 0.9900
C6 H6B 0.9900
C7 C8 1.525(2)
C7 H7A 0.9900
C7 H7B 0.9900
C8 C9 1.542(2)
C8 H8A 0.9900
C8 H8B 0.9900
C9 C12 1.535(2)
C9 C13 1.548(2)
C10 H10A 0.9800
C10 H10B 0.9800
C10 H10C 0.9800
C11 H11A 0.9800
C11 H11B 0.9800
C11 H11C 0.9800
C12 H12A 0.9800
C12 H12B 0.9800
C12 H12C 0.9800
C13 H13A 0.9800
C13 H13B 0.9800
C13 H13C 0.9800
C14 C19 1.533(2)
C14 C15 1.538(2)
C14 C20 1.543(2)
C15 C16 1.521(3)
C15 H15A 0.9900
C15 H15B 0.9900
C16 C17 1.525(2)
C16 H16A 0.9900
C16 H16B 0.9900
C17 C18 1.536(2)
C17 H17A 0.9900
C17 H17B 0.9900
C18 C21 1.532(2)
C18 C22 1.538(2)
C19 H19A 0.9800
C19 H19B 0.9800
C19 H19C 0.9800
C20 H20A 0.9800
C20 H20B 0.9800
C20 H20C 0.9800
C21 H21A 0.9800
C21 H21B 0.9800
C21 H21C 0.9800
C22 H22A 0.9800
C22 H22B 0.9800
C22 H22C 0.9800
C23 H23A 0.9800
C23 H23B 0.9800
C23 H23C 0.9800
C24 H24A 0.9800
C24 H24B 0.9800
C24 H24C 0.9800
C25 C26 1.512(2)
C25 H25A 0.9900
C25 H25B 0.9900
C26 H26A 0.9900
C26 H26B 0.9900
C27 H27A 0.9800
C27 H27B 0.9800
C27 H27C 0.9800
C28 H28A 0.9800
C28 H28B 0.9800
C28 H28C 0.9800
C1A C4A 1.507(14)
C1A C3A 1.544(9)
C1A C2A 1.567(9)
C2A H2A1 0.9800
C2A H2A2 0.9800
C2A H2A3 0.9800
C3A H3A1 0.9800
C3A H3A2 0.9800
C3A H3A3 0.9800
C4A H4A1 0.9800
C4A H4A2 0.9800
C4A H4A3 0.9800

loop_
_geom_torsion_atom_site_label_1
_geom_torsion_atom_site_label_2
_geom_torsion_atom_site_label_3
_geom_torsion_atom_site_label_4
_geom_torsion
N1 Zn1 Na1 O1 -170.40(7)
C1A Zn1 Na1 O1 59.5(8)
C1 Zn1 Na1 O1 -2.0(10)
O1 Zn1 Na1 N1 170.40(7)
C1A Zn1 Na1 N1 -130.1(8)
C1 Zn1 Na1 N1 168.4(10)
O1 Zn1 Na1 N3 70.26(9)
N1 Zn1 Na1 N3 -100.13(9)
C1A Zn1 Na1 N3 129.8(8)
C1 Zn1 Na1 N3 68.3(10)
O1 Zn1 Na1 N4 -101.50(7)
N1 Zn1 Na1 N4 88.10(7)
C1A Zn1 Na1 N4 -42.0(8)
C1 Zn1 Na1 N4 -103.5(10)
N1 Zn1 O1 N2 174.41(9)
C1A Zn1 O1 N2 5.1(3)
C1 Zn1 O1 N2 -13.5(2)
Na1 Zn1 O1 N2 166.81(11)
N1 Zn1 O1 Na1 7.61(5)
C1A Zn1 O1 Na1 -161.7(2)
C1 Zn1 O1 Na1 179.67(17)
N1 Na1 O1 N2 -164.26(16)
N3 Na1 O1 N2 57.85(17)
N4 Na1 O1 N2 -40.21(18)
Zn1 Na1 O1 N2 -158.02(18)
N1 Na1 O1 Zn1 -6.23(4)
N3 Na1 O1 Zn1 -144.13(5)
N4 Na1 O1 Zn1 117.81(6)
O1 Zn1 N1 C5 103.11(10)
C1A Zn1 N1 C5 -90.0(3)
C1 Zn1 N1 C5 -67.9(2)
Na1 Zn1 N1 C5 109.93(10)
O1 Zn1 N1 C9 -118.09(10)
C1A Zn1 N1 C9 48.8(3)
C1 Zn1 N1 C9 70.9(2)
Na1 Zn1 N1 C9 -111.27(11)
O1 Zn1 N1 Na1 -6.82(5)
C1A Zn1 N1 Na1 160.1(3)
C1 Zn1 N1 Na1 -177.8(2)
O1 Na1 N1 C5 -109.55(9)
N3 Na1 N1 C5 17.68(12)
N4 Na1 N1 C5 118.72(9)
Zn1 Na1 N1 C5 -115.63(10)
O1 Na1 N1 C9 122.40(9)
N3 Na1 N1 C9 -110.37(10)
N4 Na1 N1 C9 -9.33(11)
Zn1 Na1 N1 C9 116.33(10)
O1 Na1 N1 Zn1 6.07(4)
N3 Na1 N1 Zn1 133.31(6)
N4 Na1 N1 Zn1 -125.66(5)
Zn1 O1 N2 C14 -116.48(10)
Na1 O1 N2 C14 39.4(2)
Zn1 O1 N2 C18 114.57(10)
Na1 O1 N2 C18 -89.52(17)
O1 Na1 N3 C23 -16.66(14)
N1 Na1 N3 C23 -126.03(12)
N4 Na1 N3 C23 112.52(13)
Zn1 Na1 N3 C23 -61.67(15)
O1 Na1 N3 C24 106.05(12)
N1 Na1 N3 C24 -3.32(15)
N4 Na1 N3 C24 -124.77(12)
Zn1 Na1 N3 C24 61.04(15)
O1 Na1 N3 C25 -135.64(10)
N1 Na1 N3 C25 114.98(11)
N4 Na1 N3 C25 -6.46(10)
Zn1 Na1 N3 C25 179.34(9)
O1 Na1 N4 C28 -143.48(11)
N1 Na1 N4 C28 -39.77(13)
N3 Na1 N4 C28 94.91(12)
Zn1 Na1 N4 C28 -89.48(12)
O1 Na1 N4 C26 98.17(10)
N1 Na1 N4 C26 -158.12(9)
N3 Na1 N4 C26 -23.43(9)
Zn1 Na1 N4 C26 152.17(8)
O1 Na1 N4 C27 -18.13(14)
N1 Na1 N4 C27 85.58(13)
N3 Na1 N4 C27 -139.73(13)
Zn1 Na1 N4 C27 35.87(14)
O1 Zn1 C1 C2 152.8(3)
N1 Zn1 C1 C2 -38.4(4)
C1A Zn1 C1 C2 68.1(15)
Na1 Zn1 C1 C2 154.6(8)
O1 Zn1 C1 C4 32.5(5)
N1 Zn1 C1 C4 -158.7(3)
C1A Zn1 C1 C4 -52.2(14)
Na1 Zn1 C1 C4 34.3(13)
O1 Zn1 C1 C3 -86.5(4)
N1 Zn1 C1 C3 82.3(4)
C1A Zn1 C1 C3 -171.2(18)
Na1 Zn1 C1 C3 -84.7(11)
C9 N1 C5 C10 168.90(13)
Zn1 N1 C5 C10 -52.71(14)
Na1 N1 C5 C10 44.53(13)
C9 N1 C5 C6 51.25(16)
Zn1 N1 C5 C6 -170.36(10)
Na1 N1 C5 C6 -73.12(12)
C9 N1 C5 C11 -73.46(17)
Zn1 N1 C5 C11 64.93(15)
Na1 N1 C5 C11 162.17(11)
N1 C5 C6 C7 -52.98(17)
C10 C5 C6 C7 -170.15(13)
C11 C5 C6 C7 75.39(17)
C5 C6 C7 C8 55.58(18)
C6 C7 C8 C9 -55.57(18)
C5 N1 C9 C12 -168.75(12)
Zn1 N1 C9 C12 53.07(14)
Na1 N1 C9 C12 -44.96(13)
C5 N1 C9 C8 -51.18(17)
Zn1 N1 C9 C8 170.64(10)
Na1 N1 C9 C8 72.60(13)
C5 N1 C9 C13 73.38(17)
Zn1 N1 C9 C13 -64.80(15)
Na1 N1 C9 C13 -162.84(11)
C7 C8 C9 N1 52.74(17)
C7 C8 C9 C12 169.39(13)
C7 C8 C9 C13 -75.74(17)
O1 N2 C14 C19 63.45(15)
C18 N2 C14 C19 -172.48(13)
O1 N2 C14 C15 179.01(12)
C18 N2 C14 C15 -56.92(17)
O1 N2 C14 C20 -57.04(17)
C18 N2 C14 C20 67.03(18)
N2 C14 C15 C16 54.26(18)
C19 C14 C15 C16 168.96(15)
C20 C14 C15 C16 -73.42(18)
C14 C15 C16 C17 -55.07(19)
C15 C16 C17 C18 55.14(19)
O1 N2 C18 C21 -64.51(14)
C14 N2 C18 C21 171.69(13)
O1 N2 C18 C17 -179.71(11)
C14 N2 C18 C17 56.49(17)
O1 N2 C18 C22 55.84(16)
C14 N2 C18 C22 -67.96(18)
C16 C17 C18 N2 -53.78(17)
C16 C17 C18 C21 -168.81(14)
C16 C17 C18 C22 73.72(18)
C23 N3 C25 C26 -84.16(18)
C24 N3 C25 C26 157.47(15)
Na1 N3 C25 C26 37.39(16)
C28 N4 C26 C25 -65.54(18)
C27 N4 C26 C25 175.92(14)
Na1 N4 C26 C25 54.79(14)
N3 C25 C26 N4 -70.04(19)
O1 Zn1 C1A C4A -31.1(6)
N1 Zn1 C1A C4A 164.8(4)
C1 Zn1 C1A C4A 75.2(16)
Na1 Zn1 C1A C4A -78.8(10)
O1 Zn1 C1A C3A 92.7(5)
N1 Zn1 C1A C3A -71.4(5)
C1 Zn1 C1A C3A -161.0(19)
Na1 Zn1 C1A C3A 45.0(12)
O1 Zn1 C1A C2A -150.0(4)
N1 Zn1 C1A C2A 45.8(7)
C1 Zn1 C1A C2A -43.8(13)
Na1 Zn1 C1A C2A 162.2(5)
